data_4318151
loop_
_publ_author_name
'Dewain K. Garner'
'Russell A. Allred'
'Kyle J. Tubbs'
'Atta M. Arif'
'Lisa M. Berreau'

_publ_contact_author
;
        Berreau, Lisa M.
        Department of Chemistry and Biochemistry
        Utah State University
        Logan, UT 84321
        United States of America
;
_publ_contact_author_email berreau@cc.usu.edu
_publ_contact_author_fax '435 797-3390'
_publ_contact_author_phone '435 797-1625'
_publ_section_title
;
 Synthesis and Characterization of Mononuclear Zinc Aryloxide Complexes
 Supported by Nitrogen/Sulfur Ligands Possessing an Internal Hydrogen Bond
 Donor
;
_journal_name_full 'Inorganic Chemistry'
_journal_page_first 3533
_journal_page_last 3541
_journal_paper_doi 10.1021/ic020031q
_journal_volume 41
_journal_year 2002
_chemical_formula_sum 'C23 H35 Cl N4 O7 S2 Zn'
_chemical_formula_weight 644.49
_chemical_name_systematic
;
  ?
;
_space_group_IT_number 14
_symmetry_cell_setting monoclinic
_symmetry_space_group_name_Hall '-P 2yab'
_symmetry_space_group_name_H-M 'P 1 21/a 1'
_atom_sites_solution_hydrogens geom
_atom_sites_solution_primary direct
_atom_sites_solution_secondary difmap
_audit_conform_dict_location ftp://ftp.iucr.org/cifdics/cif_core.dic
_audit_conform_dict_name cif_core.dic
_audit_conform_dict_version 2.1
_audit_creation_date 2000-10-30T14:10:28-00:00
_audit_creation_method 'WinGX routine CIF_UPDATE'
_cell_angle_alpha 90
_cell_angle_beta 99.3345(12)
_cell_angle_gamma 90
_cell_formula_units_Z 4
_cell_length_a 15.8941(5)
_cell_length_b 9.3054(2)
_cell_length_c 19.8964(7)
_cell_measurement_reflns_used 30402
_cell_measurement_temperature 200.0(10)
_cell_measurement_theta_max 27.48
_cell_measurement_theta_min 1.02
_cell_volume 2903.73(15)
_computing_cell_refinement DENZO-SMN
_computing_data_collection 'Nonius COLLECT'
_computing_data_reduction DENZO-SMN
_computing_molecular_graphics 'WinGx, Ortep3'
_computing_structure_refinement 'SHELXL-97 (Sheldrick, 1997)'
_computing_structure_solution SIR97
_diffrn_ambient_temperature 200.0(10)
_diffrn_measured_fraction_theta_full 0.996
_diffrn_measured_fraction_theta_max 0.996
_diffrn_measurement_device_type 'Nonius KappaCCD Diffractometer'
_diffrn_measurement_method 'Phi plus Omega scan'
_diffrn_radiation_monochromator graphite
_diffrn_radiation_type MoK\a
_diffrn_radiation_wavelength 0.71073
_diffrn_reflns_av_R_equivalents 0.0415
_diffrn_reflns_av_unetI/netI 0.0622
_diffrn_reflns_limit_h_max 20
_diffrn_reflns_limit_h_min -20
_diffrn_reflns_limit_k_max 12
_diffrn_reflns_limit_k_min -10
_diffrn_reflns_limit_l_max 25
_diffrn_reflns_limit_l_min -25
_diffrn_reflns_number 12116
_diffrn_reflns_theta_full 27.47
_diffrn_reflns_theta_max 27.47
_diffrn_reflns_theta_min 3.42
_diffrn_standards_decay_% <2.0
_exptl_absorpt_coefficient_mu 1.129
_exptl_absorpt_correction_T_max 0.9457
_exptl_absorpt_correction_T_min 0.7656
_exptl_absorpt_correction_type multi-scan
_exptl_absorpt_process_details 'DENZO-SMN (Otwinowski & Minor, 1997)'
_exptl_crystal_colour colorless
_exptl_crystal_density_diffrn 1.474
_exptl_crystal_density_method 'not measured'
_exptl_crystal_description 'thin plate'
_exptl_crystal_F_000 1344
_exptl_crystal_size_max 0.25
_exptl_crystal_size_mid 0.25
_exptl_crystal_size_min 0.05
_refine_diff_density_max 0.968
_refine_diff_density_min -0.646
_refine_diff_density_rms 0.074
_refine_ls_extinction_method none
_refine_ls_goodness_of_fit_ref 1.027
_refine_ls_hydrogen_treatment mixed
_refine_ls_matrix_type full
_refine_ls_number_parameters 352
_refine_ls_number_reflns 6623
_refine_ls_number_restraints 0
_refine_ls_restrained_S_all 1.027
_refine_ls_R_factor_all 0.0783
_refine_ls_R_factor_gt 0.0467
_refine_ls_shift/su_max 0.001
_refine_ls_shift/su_mean 0
_refine_ls_structure_factor_coef Fsqd
_refine_ls_weighting_details 'calc w=1/[\s^2^(Fo^2^)+(0.0429P)^2^+2.1924P] where P=(Fo^2^+2Fc^2^)/3'
_refine_ls_weighting_scheme calc
_refine_ls_wR_factor_gt 0.0984
_refine_ls_wR_factor_ref 0.11
_reflns_number_gt 4736
_reflns_number_total 6623
_reflns_threshold_expression >2sigma(I)
_cod_data_source_file ic020031q_1.cif
_cod_data_source_block shelxl
_cod_depositor_comments
;
The following automatic conversions were performed:

'_exptl_absorpt_correction_type' value 'Multi-scan' changed to
'multi-scan' according to the built-in table from CIF Core dictionary
named 'cif_core.dic' version 2.4.1 from 2010-06-29.

Automatic conversion script
Id: cif_fix_values 1646 2011-03-28 12:23:43Z adriana 
;
_cod_original_sg_symbol_H-M 'P 21/a'
_cod_database_code 4318151

loop_
_symmetry_equiv_pos_as_xyz
'x, y, z'
'-x+1/2, y+1/2, -z'
'-x, -y, -z'
'x-1/2, -y-1/2, z'

loop_
_atom_site_label
_atom_site_type_symbol
_atom_site_fract_x
_atom_site_fract_y
_atom_site_fract_z
_atom_site_U_iso_or_equiv
_atom_site_adp_type
_atom_site_occupancy
_atom_site_symmetry_multiplicity
_atom_site_calc_flag
_atom_site_refinement_flags
_atom_site_disorder_assembly
_atom_site_disorder_group
Zn1 Zn 0.07736(2) 0.14782(3) 0.219501(16) 0.02588(11) Uani 1 1 d . . .
Cl1 Cl 0.31545(6) 0.59917(9) 0.10894(5) 0.0463(2) Uani 1 1 d . . .
S1 S 0.06606(5) -0.11696(8) 0.22693(4) 0.0366(2) Uani 1 1 d . . .
S2 S 0.22474(5) 0.23506(8) 0.24475(4) 0.03599(19) Uani 1 1 d . . .
O1 O 0.04816(14) 0.1860(2) 0.30928(10) 0.0382(5) Uani 1 1 d . . .
O2 O 0.16535(18) -0.0895(3) 0.59479(14) 0.0649(8) Uani 1 1 d . . .
O3 O 0.26084(17) 0.0750(3) 0.59630(13) 0.0583(7) Uani 1 1 d . . .
O4 O 0.3634(2) 0.6682(3) 0.06326(14) 0.0680(8) Uani 1 1 d . . .
O5 O 0.37153(18) 0.5020(3) 0.15139(16) 0.0710(8) Uani 1 1 d . . .
O6 O 0.2897(2) 0.7032(3) 0.15438(19) 0.0881(11) Uani 1 1 d . . .
O7 O 0.2438(3) 0.5261(5) 0.0771(2) 0.1306(19) Uani 1 1 d . . .
N1 N 0.10871(15) 0.0991(2) 0.11787(12) 0.0270(5) Uani 1 1 d . . .
N2 N -0.00103(14) 0.2953(2) 0.16211(11) 0.0251(5) Uani 1 1 d . . .
N3 N -0.03133(17) 0.4331(3) 0.25243(13) 0.0327(6) Uani 1 1 d . . .
H3 H -0.009(2) 0.366(3) 0.2789(16) 0.031(8) Uiso 1 1 d . . .
N4 N 0.19893(19) 0.0088(3) 0.56739(14) 0.0424(7) Uani 1 1 d . . .
C1 C 0.1705(2) -0.1622(4) 0.27269(18) 0.0481(9) Uani 1 1 d . . .
H1A H 0.18 -0.2658 0.2693 0.072 Uiso 1 1 calc R . .
H1B H 0.1739 -0.1354 0.3207 0.072 Uiso 1 1 calc R . .
H1C H 0.2141 -0.1099 0.2529 0.072 Uiso 1 1 calc R . .
C2 C 0.0776(2) -0.1590(3) 0.14025(16) 0.0384(7) Uani 1 1 d . . .
H2A H 0.1026 -0.2562 0.1391 0.046 Uiso 1 1 calc R . .
H2B H 0.0204 -0.1611 0.1119 0.046 Uiso 1 1 calc R . .
C3 C 0.1334(2) -0.0527(3) 0.10919(16) 0.0350(7) Uani 1 1 d . . .
H3A H 0.1935 -0.0662 0.1307 0.042 Uiso 1 1 calc R . .
H3B H 0.1294 -0.0735 0.06 0.042 Uiso 1 1 calc R . .
C4 C 0.2070(2) 0.4271(3) 0.24172(17) 0.0428(8) Uani 1 1 d . . .
H4A H 0.2616 0.4768 0.2432 0.064 Uiso 1 1 calc R . .
H4B H 0.1807 0.4564 0.2809 0.064 Uiso 1 1 calc R . .
H4C H 0.169 0.452 0.1995 0.064 Uiso 1 1 calc R . .
C5 C 0.2529(2) 0.1998(4) 0.16160(16) 0.0375(7) Uani 1 1 d . . .
H5A H 0.294 0.2738 0.1518 0.045 Uiso 1 1 calc R . .
H5B H 0.2818 0.1053 0.1627 0.045 Uiso 1 1 calc R . .
C6 C 0.17724(19) 0.1992(3) 0.10434(15) 0.0323(7) Uani 1 1 d . . .
H6A H 0.1537 0.2977 0.0982 0.039 Uiso 1 1 calc R . .
H6B H 0.1967 0.1706 0.0615 0.039 Uiso 1 1 calc R . .
C7 C 0.02841(19) 0.1346(3) 0.07257(14) 0.0298(6) Uani 1 1 d . . .
H7A H -0.0129 0.0553 0.0736 0.036 Uiso 1 1 calc R . .
H7B H 0.0395 0.1443 0.0252 0.036 Uiso 1 1 calc R . .
C8 C -0.00964(18) 0.2727(3) 0.09385(14) 0.0273(6) Uani 1 1 d . . .
C9 C -0.0511(2) 0.3651(3) 0.04679(15) 0.0355(7) Uani 1 1 d . . .
H9 H -0.0564 0.345 -0.0005 0.043 Uiso 1 1 calc R . .
C10 C -0.0858(2) 0.4903(3) 0.06970(16) 0.0378(7) Uani 1 1 d . . .
H10 H -0.1151 0.5566 0.0379 0.045 Uiso 1 1 calc R . .
C11 C -0.07770(19) 0.5170(3) 0.13764(16) 0.0332(7) Uani 1 1 d . . .
H11 H -0.0993 0.6037 0.1534 0.04 Uiso 1 1 calc R . .
C12 C -0.03703(18) 0.4153(3) 0.18475(14) 0.0266(6) Uani 1 1 d . . .
C13 C -0.0738(2) 0.5501(3) 0.28249(16) 0.0375(7) Uani 1 1 d . . .
H13A H -0.136 0.5425 0.2671 0.045 Uiso 1 1 calc R . .
H13B H -0.0546 0.6428 0.2659 0.045 Uiso 1 1 calc R . .
C14 C -0.0559(2) 0.5493(3) 0.36007(16) 0.0394(8) Uani 1 1 d . . .
C15 C -0.1042(3) 0.6779(4) 0.3845(2) 0.0632(12) Uani 1 1 d . . .
H15A H -0.0898 0.6864 0.4341 0.095 Uiso 1 1 calc R . .
H15B H -0.1657 0.6628 0.3717 0.095 Uiso 1 1 calc R . .
H15C H -0.0877 0.7663 0.3632 0.095 Uiso 1 1 calc R . .
C16 C -0.0881(3) 0.4113(4) 0.38868(18) 0.0544(10) Uani 1 1 d . . .
H16A H -0.0566 0.329 0.3747 0.082 Uiso 1 1 calc R . .
H16B H -0.149 0.3996 0.3712 0.082 Uiso 1 1 calc R . .
H16C H -0.0794 0.4167 0.4385 0.082 Uiso 1 1 calc R . .
C17 C 0.0389(2) 0.5683(5) 0.3850(2) 0.0565(10) Uani 1 1 d . . .
H17A H 0.0497 0.5686 0.4349 0.085 Uiso 1 1 calc R . .
H17B H 0.0579 0.6596 0.368 0.085 Uiso 1 1 calc R . .
H17C H 0.0703 0.4889 0.3682 0.085 Uiso 1 1 calc R . .
C18 C 0.0871(2) 0.1382(3) 0.36950(14) 0.0322(7) Uani 1 1 d . . .
C19 C 0.0535(2) 0.0229(3) 0.40167(17) 0.0412(8) Uani 1 1 d . . .
H19 H 0.0042 -0.0252 0.3791 0.049 Uiso 1 1 calc R . .
C20 C 0.0907(2) -0.0218(3) 0.46526(17) 0.0420(8) Uani 1 1 d . . .
H20 H 0.0674 -0.1003 0.4866 0.05 Uiso 1 1 calc R . .
C21 C 0.1624(2) 0.0487(3) 0.49805(15) 0.0336(7) Uani 1 1 d . . .
C22 C 0.1982(2) 0.1608(3) 0.46749(16) 0.0394(7) Uani 1 1 d . . .
H22 H 0.2481 0.2071 0.4902 0.047 Uiso 1 1 calc R . .
C23 C 0.1605(2) 0.2055(3) 0.40312(16) 0.0404(8) Uani 1 1 d . . .
H23 H 0.185 0.2826 0.3817 0.049 Uiso 1 1 calc R . .

loop_
_atom_site_aniso_label
_atom_site_aniso_U_11
_atom_site_aniso_U_22
_atom_site_aniso_U_33
_atom_site_aniso_U_23
_atom_site_aniso_U_13
_atom_site_aniso_U_12
Zn1 0.03104(19) 0.02507(17) 0.02147(18) 0.00000(13) 0.00402(13) 0.00127(13)
Cl1 0.0516(5) 0.0400(4) 0.0489(5) 0.0017(4) 0.0129(4) -0.0123(4)
S1 0.0423(5) 0.0282(4) 0.0406(5) 0.0026(3) 0.0110(4) -0.0031(3)
S2 0.0369(4) 0.0388(4) 0.0303(4) 0.0014(3) -0.0005(3) -0.0036(3)
O1 0.0494(14) 0.0451(12) 0.0201(11) 0.0009(9) 0.0059(10) 0.0112(10)
O2 0.0707(19) 0.0717(18) 0.0512(16) 0.0356(14) 0.0065(14) 0.0074(15)
O3 0.0523(16) 0.0767(18) 0.0405(15) 0.0087(13) -0.0085(13) 0.0063(14)
O4 0.087(2) 0.0761(19) 0.0447(16) 0.0063(13) 0.0229(15) -0.0204(16)
O5 0.0600(18) 0.0702(19) 0.085(2) 0.0308(16) 0.0174(16) 0.0134(14)
O6 0.109(3) 0.0505(17) 0.124(3) -0.0018(17) 0.077(2) 0.0079(17)
O7 0.136(4) 0.130(3) 0.100(3) 0.044(2) -0.057(3) -0.089(3)
N1 0.0312(13) 0.0256(12) 0.0249(13) -0.0027(9) 0.0065(10) -0.0006(10)
N2 0.0291(13) 0.0255(11) 0.0205(12) 0.0002(9) 0.0035(10) -0.0008(9)
N3 0.0429(16) 0.0290(13) 0.0277(14) 0.0002(11) 0.0102(12) 0.0096(11)
N4 0.0429(17) 0.0502(17) 0.0346(16) 0.0125(13) 0.0074(14) 0.0200(14)
C1 0.055(2) 0.044(2) 0.044(2) 0.0064(16) 0.0037(17) 0.0093(16)
C2 0.0455(19) 0.0256(15) 0.0435(19) -0.0066(13) 0.0051(15) -0.0015(13)
C3 0.0425(18) 0.0302(16) 0.0337(17) -0.0085(12) 0.0105(14) 0.0016(13)
C4 0.060(2) 0.0354(17) 0.0341(18) -0.0042(14) 0.0111(16) -0.0100(15)
C5 0.0309(17) 0.0392(17) 0.0442(19) -0.0053(14) 0.0119(15) -0.0019(13)
C6 0.0355(17) 0.0346(15) 0.0291(16) -0.0040(12) 0.0123(13) -0.0058(13)
C7 0.0359(16) 0.0322(15) 0.0215(14) -0.0061(11) 0.0049(12) -0.0025(12)
C8 0.0274(15) 0.0304(15) 0.0237(15) -0.0001(11) 0.0033(12) -0.0040(11)
C9 0.0460(19) 0.0375(16) 0.0224(15) 0.0034(12) 0.0042(13) -0.0025(14)
C10 0.0416(19) 0.0377(17) 0.0338(18) 0.0126(13) 0.0050(15) 0.0043(14)
C11 0.0336(17) 0.0290(15) 0.0380(18) 0.0061(12) 0.0090(14) 0.0033(12)
C12 0.0259(15) 0.0262(14) 0.0286(16) 0.0005(11) 0.0067(12) -0.0035(11)
C13 0.0366(18) 0.0338(16) 0.0442(19) -0.0090(14) 0.0125(15) 0.0043(13)
C14 0.0401(19) 0.0424(18) 0.0377(18) -0.0176(14) 0.0121(15) -0.0031(14)
C15 0.057(2) 0.067(3) 0.070(3) -0.038(2) 0.019(2) 0.0037(19)
C16 0.069(3) 0.062(2) 0.037(2) -0.0104(17) 0.0233(19) -0.0092(19)
C17 0.048(2) 0.070(3) 0.051(2) -0.0232(19) 0.0097(18) -0.0072(19)
C18 0.0421(18) 0.0338(16) 0.0221(15) -0.0002(12) 0.0096(13) 0.0082(13)
C19 0.044(2) 0.0437(18) 0.0344(18) 0.0010(14) 0.0019(15) -0.0067(15)
C20 0.052(2) 0.0349(17) 0.0396(19) 0.0103(14) 0.0100(16) -0.0016(15)
C21 0.0418(18) 0.0357(16) 0.0243(16) 0.0044(12) 0.0082(14) 0.0121(13)
C22 0.0396(18) 0.0474(19) 0.0309(17) -0.0010(14) 0.0051(14) -0.0042(15)
C23 0.056(2) 0.0377(17) 0.0278(17) 0.0063(13) 0.0060(15) -0.0083(15)

loop_
_atom_type_symbol
_atom_type_description
_atom_type_scat_dispersion_real
_atom_type_scat_dispersion_imag
_atom_type_scat_source
C C 0.0033 0.0016 'International Tables Vol C Tables 4.2.6.8 and 6.1.1.4'
H H 0 0 'International Tables Vol C Tables 4.2.6.8 and 6.1.1.4'
N N 0.0061 0.0033 'International Tables Vol C Tables 4.2.6.8 and 6.1.1.4'
O O 0.0106 0.006 'International Tables Vol C Tables 4.2.6.8 and 6.1.1.4'
S S 0.1246 0.1234 'International Tables Vol C Tables 4.2.6.8 and 6.1.1.4'
Cl Cl 0.1484 0.1585 'International Tables Vol C Tables 4.2.6.8 and 6.1.1.4'
Zn Zn 0.2839 1.4301 'International Tables Vol C Tables 4.2.6.8 and 6.1.1.4'

loop_
_geom_angle_atom_site_label_1
_geom_angle_atom_site_label_2
_geom_angle_atom_site_label_3
_geom_angle
_geom_angle_site_symmetry_1
_geom_angle_site_symmetry_3
_geom_angle_publ_flag
O1 Zn1 N2 99.99(9) . . ?
O1 Zn1 N1 178.49(9) . . ?
N2 Zn1 N1 80.54(9) . . ?
O1 Zn1 S2 96.51(7) . . ?
N2 Zn1 S2 111.30(7) . . ?
N1 Zn1 S2 84.58(6) . . ?
O1 Zn1 S1 95.51(7) . . ?
N2 Zn1 S1 130.54(7) . . ?
N1 Zn1 S1 83.09(6) . . ?
S2 Zn1 S1 113.15(3) . . ?
O7 Cl1 O6 108.9(3) . . ?
O7 Cl1 O4 114.3(2) . . ?
O6 Cl1 O4 109.52(18) . . ?
O7 Cl1 O5 110.1(2) . . ?
O6 Cl1 O5 105.5(2) . . ?
O4 Cl1 O5 108.17(18) . . ?
C2 S1 C1 101.72(16) . . ?
C2 S1 Zn1 97.97(10) . . ?
C1 S1 Zn1 101.08(12) . . ?
C4 S2 C5 102.06(15) . . ?
C4 S2 Zn1 100.46(12) . . ?
C5 S2 Zn1 96.99(10) . . ?
C18 O1 Zn1 128.20(19) . . ?
C7 N1 C3 111.1(2) . . ?
C7 N1 C6 109.6(2) . . ?
C3 N1 C6 111.0(2) . . ?
C7 N1 Zn1 102.26(16) . . ?
C3 N1 Zn1 113.92(17) . . ?
C6 N1 Zn1 108.52(16) . . ?
C8 N2 C12 118.5(2) . . ?
C8 N2 Zn1 113.75(18) . . ?
C12 N2 Zn1 127.46(18) . . ?
C12 N3 C13 122.8(3) . . ?
O3 N4 O2 122.7(3) . . ?
O3 N4 C21 118.9(3) . . ?
O2 N4 C21 118.4(3) . . ?
C3 C2 S1 113.7(2) . . ?
N1 C3 C2 112.9(2) . . ?
C6 C5 S2 113.8(2) . . ?
N1 C6 C5 112.3(2) . . ?
N1 C7 C8 111.4(2) . . ?
N2 C8 C9 123.3(3) . . ?
N2 C8 C7 115.6(2) . . ?
C9 C8 C7 121.1(3) . . ?
C8 C9 C10 118.4(3) . . ?
C11 C10 C9 119.9(3) . . ?
C10 C11 C12 119.8(3) . . ?
N3 C12 N2 117.8(2) . . ?
N3 C12 C11 122.1(3) . . ?
N2 C12 C11 120.0(3) . . ?
N3 C13 C14 112.9(3) . . ?
C17 C14 C13 110.0(3) . . ?
C17 C14 C16 110.6(3) . . ?
C13 C14 C16 111.3(3) . . ?
C17 C14 C15 108.9(3) . . ?
C13 C14 C15 107.1(3) . . ?
C16 C14 C15 108.8(3) . . ?
O1 C18 C23 120.8(3) . . ?
O1 C18 C19 120.7(3) . . ?
C23 C18 C19 118.5(3) . . ?
C20 C19 C18 121.0(3) . . ?
C19 C20 C21 119.4(3) . . ?
C22 C21 C20 121.3(3) . . ?
C22 C21 N4 118.9(3) . . ?
C20 C21 N4 119.8(3) . . ?
C21 C22 C23 119.2(3) . . ?
C22 C23 C18 120.7(3) . . ?

loop_
_geom_bond_atom_site_label_1
_geom_bond_atom_site_label_2
_geom_bond_distance
_geom_bond_site_symmetry_2
_geom_bond_publ_flag
Zn1 O1 1.950(2) . ?
Zn1 N2 2.068(2) . ?
Zn1 N1 2.207(2) . ?
Zn1 S2 2.4529(9) . ?
Zn1 S1 2.4766(8) . ?
Cl1 O7 1.389(3) . ?
Cl1 O6 1.429(3) . ?
Cl1 O4 1.429(3) . ?
Cl1 O5 1.443(3) . ?
S1 C2 1.806(3) . ?
S1 C1 1.808(3) . ?
S2 C4 1.808(3) . ?
S2 C5 1.812(3) . ?
O1 C18 1.332(3) . ?
O2 N4 1.230(4) . ?
O3 N4 1.223(4) . ?
N1 C7 1.476(4) . ?
N1 C3 1.483(4) . ?
N1 C6 1.490(4) . ?
N2 C8 1.359(3) . ?
N2 C12 1.364(4) . ?
N3 C12 1.345(4) . ?
N3 C13 1.459(4) . ?
N4 C21 1.455(4) . ?
C2 C3 1.524(4) . ?
C5 C6 1.516(4) . ?
C7 C8 1.509(4) . ?
C8 C9 1.361(4) . ?
C9 C10 1.396(4) . ?
C10 C11 1.360(4) . ?
C11 C12 1.412(4) . ?
C13 C14 1.523(4) . ?
C14 C17 1.519(5) . ?
C14 C16 1.526(5) . ?
C14 C15 1.542(4) . ?
C18 C23 1.396(4) . ?
C18 C19 1.399(4) . ?
C19 C20 1.371(4) . ?
C20 C21 1.384(5) . ?
C21 C22 1.376(4) . ?
C22 C23 1.387(4) . ?

loop_
_geom_hbond_atom_site_label_D
_geom_hbond_atom_site_label_H
_geom_hbond_atom_site_label_A
_geom_hbond_distance_DH
_geom_hbond_distance_HA
_geom_hbond_distance_DA
_geom_hbond_angle_DHA
_geom_hbond_site_symmetry_A
N3 H3 O1 0.86(3) 1.95(3) 2.775(3) 160(3) .

loop_
_geom_torsion_atom_site_label_1
_geom_torsion_atom_site_label_2
_geom_torsion_atom_site_label_3
_geom_torsion_atom_site_label_4
_geom_torsion
_geom_torsion_site_symmetry_1
_geom_torsion_site_symmetry_2
_geom_torsion_site_symmetry_3
_geom_torsion_site_symmetry_4
_geom_torsion_publ_flag
O1 Zn1 S1 C2 172.32(13) . . . . ?
N2 Zn1 S1 C2 64.15(14) . . . . ?
N1 Zn1 S1 C2 -7.10(13) . . . . ?
S2 Zn1 S1 C2 -88.17(11) . . . . ?
O1 Zn1 S1 C1 -84.00(14) . . . . ?
N2 Zn1 S1 C1 167.83(15) . . . . ?
N1 Zn1 S1 C1 96.58(14) . . . . ?
S2 Zn1 S1 C1 15.51(13) . . . . ?
O1 Zn1 S2 C4 -76.45(12) . . . . ?
N2 Zn1 S2 C4 26.96(13) . . . . ?
N1 Zn1 S2 C4 104.59(12) . . . . ?
S1 Zn1 S2 C4 -175.31(11) . . . . ?
O1 Zn1 S2 C5 179.86(12) . . . . ?
N2 Zn1 S2 C5 -76.73(13) . . . . ?
N1 Zn1 S2 C5 0.90(12) . . . . ?
S1 Zn1 S2 C5 81.00(11) . . . . ?
N2 Zn1 O1 C18 -169.4(2) . . . . ?
N1 Zn1 O1 C18 80(3) . . . . ?
S2 Zn1 O1 C18 -56.3(2) . . . . ?
S1 Zn1 O1 C18 57.8(3) . . . . ?
O1 Zn1 N1 C7 81(3) . . . . ?
N2 Zn1 N1 C7 -30.01(16) . . . . ?
S2 Zn1 N1 C7 -142.69(16) . . . . ?
S1 Zn1 N1 C7 103.15(15) . . . . ?
O1 Zn1 N1 C3 -39(3) . . . . ?
N2 Zn1 N1 C3 -150.0(2) . . . . ?
S2 Zn1 N1 C3 97.29(19) . . . . ?
S1 Zn1 N1 C3 -16.87(18) . . . . ?
O1 Zn1 N1 C6 -164(3) . . . . ?
N2 Zn1 N1 C6 85.74(18) . . . . ?
S2 Zn1 N1 C6 -26.95(17) . . . . ?
S1 Zn1 N1 C6 -141.11(18) . . . . ?
O1 Zn1 N2 C8 -165.71(19) . . . . ?
N1 Zn1 N2 C8 12.86(18) . . . . ?
S2 Zn1 N2 C8 93.20(18) . . . . ?
S1 Zn1 N2 C8 -59.5(2) . . . . ?
O1 Zn1 N2 C12 20.6(2) . . . . ?
N1 Zn1 N2 C12 -160.9(2) . . . . ?
S2 Zn1 N2 C12 -80.5(2) . . . . ?
S1 Zn1 N2 C12 126.8(2) . . . . ?
C1 S1 C2 C3 -72.3(3) . . . . ?
Zn1 S1 C2 C3 30.9(2) . . . . ?
C7 N1 C3 C2 -73.1(3) . . . . ?
C6 N1 C3 C2 164.6(2) . . . . ?
Zn1 N1 C3 C2 41.7(3) . . . . ?
S1 C2 C3 N1 -49.9(3) . . . . ?
C4 S2 C5 C6 -76.7(3) . . . . ?
Zn1 S2 C5 C6 25.6(2) . . . . ?
C7 N1 C6 C5 162.8(2) . . . . ?
C3 N1 C6 C5 -74.0(3) . . . . ?
Zn1 N1 C6 C5 51.9(3) . . . . ?
S2 C5 C6 N1 -53.7(3) . . . . ?
C3 N1 C7 C8 164.5(2) . . . . ?
C6 N1 C7 C8 -72.4(3) . . . . ?
Zn1 N1 C7 C8 42.6(2) . . . . ?
C12 N2 C8 C9 1.2(4) . . . . ?
Zn1 N2 C8 C9 -173.1(2) . . . . ?
C12 N2 C8 C7 -177.4(2) . . . . ?
Zn1 N2 C8 C7 8.3(3) . . . . ?
N1 C7 C8 N2 -37.0(3) . . . . ?
N1 C7 C8 C9 144.4(3) . . . . ?
N2 C8 C9 C10 0.7(5) . . . . ?
C7 C8 C9 C10 179.2(3) . . . . ?
C8 C9 C10 C11 -0.1(5) . . . . ?
C9 C10 C11 C12 -2.4(5) . . . . ?
C13 N3 C12 N2 -174.4(3) . . . . ?
C13 N3 C12 C11 6.4(4) . . . . ?
C8 N2 C12 N3 177.0(2) . . . . ?
Zn1 N2 C12 N3 -9.5(4) . . . . ?
C8 N2 C12 C11 -3.7(4) . . . . ?
Zn1 N2 C12 C11 169.8(2) . . . . ?
C10 C11 C12 N3 -176.4(3) . . . . ?
C10 C11 C12 N2 4.3(4) . . . . ?
C12 N3 C13 C14 -178.6(3) . . . . ?
N3 C13 C14 C17 61.5(4) . . . . ?
N3 C13 C14 C16 -61.4(4) . . . . ?
N3 C13 C14 C15 179.8(3) . . . . ?
Zn1 O1 C18 C23 81.4(3) . . . . ?
Zn1 O1 C18 C19 -101.0(3) . . . . ?
O1 C18 C19 C20 -176.5(3) . . . . ?
C23 C18 C19 C20 1.2(5) . . . . ?
C18 C19 C20 C21 0.1(5) . . . . ?
C19 C20 C21 C22 -1.3(5) . . . . ?
C19 C20 C21 N4 175.7(3) . . . . ?
O3 N4 C21 C22 -0.7(4) . . . . ?
O2 N4 C21 C22 178.4(3) . . . . ?
O3 N4 C21 C20 -177.9(3) . . . . ?
O2 N4 C21 C20 1.3(4) . . . . ?
C20 C21 C22 C23 1.2(5) . . . . ?
N4 C21 C22 C23 -175.9(3) . . . . ?
C21 C22 C23 C18 0.2(5) . . . . ?
O1 C18 C23 C22 176.3(3) . . . . ?
C19 C18 C23 C22 -1.3(5) . . . . ?
